data_9012765
loop_
_publ_author_name
'Sabelli, C.'

_publ_section_title
;
 La struttura della darapskite
;
_journal_name_full 'Atti della Accademia Nazionale dei Lincei'
_journal_page_first 874
_journal_page_last 887
_journal_volume 42
_journal_year 1967
_chemical_formula_sum 'H2 N Na3 O8 S'
_chemical_name_mineral Darapskite
_space_group_IT_number 11
_symmetry_space_group_name_Hall '-P 2yb'
_symmetry_space_group_name_H-M 'P 1 21/m 1'
_cell_angle_alpha 90.
_cell_angle_beta 102.78
_cell_angle_gamma 90
_cell_formula_units_Z 2
_cell_length_a 10.564
_cell_length_b 6.911
_cell_length_c 5.194
_cell_volume 369.808
_database_code_amcsd 0012051
_exptl_crystal_density_diffrn 2.201
_cod_original_sg_symbol_H-M 'P 21/m'
_cod_original_formula_sum 'Na3 S N O8 H2'
_cod_database_code 9012765

loop_
_space_group_symop_operation_xyz
x,y,z
x,1/2-y,z
-x,1/2+y,-z
-x,-y,-z

loop_
_atom_site_label
_atom_site_fract_x
_atom_site_fract_y
_atom_site_fract_z
_atom_site_U_iso_or_equiv
_atom_site_type_symbol
_atom_site_attached_hydrogens
Na1 0.27460 0.49470 0.13530 0.02305 Na 0
Na2 0.59470 0.25000 0.27290 0.02077 Na 0
S 0.57880 0.75000 0.32200 0.01051 S 0
N 0.88130 0.25000 0.42750 0.02394 N 0
O1 0.63460 0.57510 0.23250 0.02799 O 0
O2 0.43600 0.75000 0.21980 0.02102 O 0
O3 0.39620 0.25000 0.38630 0.02090 O 0
O4 0.82950 0.25000 0.18970 0.02812 O 0
Wat5 0.11340 0.25000 0.04410 0.02609 O 2
O6 0.99980 0.25000 0.49820 0.04167 O 0
O7 0.18620 0.75000 0.40360 0.02964 O 0

loop_
_cod_changelog_entry_id
_cod_changelog_entry_author
_cod_changelog_entry_date
_cod_changelog_entry_text
1
;cod-tools version 3.8.0
Id: cif_guess_AMCSD_atom_types 9574 2023-05-10 09:00:05Z saulius
;
2023-05-10T18:54:14+03:00
;Derived atom types and hydrogen counts
from atom names that follow the AMCSD naming convention
(Wat == water, O-H == hydroxyl).
;

loop_
_cod_related_entry_id
_cod_related_entry_database
_cod_related_entry_code
1 AMCSD 0012051
